data_1563225
loop_
_publ_author_name
'Deka, Himangshu'
'Sarma, Rupam'
'Kumari, Satchi'
'Khare, Alika'
'Baruah, Jubaraj B.'

_publ_section_title
;
 Different geometrical arrangements in carboxylate coordination polymers
 of flexible dicarboxylic acid
;
_journal_issue 7
_journal_name_full 'Journal of Solid State Chemistry'
_journal_page_first 1726
_journal_page_last 1734
_journal_paper_doi 10.1016/j.jssc.2011.05.004
_journal_volume 184
_journal_year 2011
_chemical_formula_sum 'C14 H16 Mn O9'
_chemical_formula_weight 383.21
_space_group_IT_number 2
_space_group_name_Hall '-P 1'
_space_group_name_H-M_alt 'P -1'
_symmetry_cell_setting triclinic
_symmetry_space_group_name_H-M 'P -1'
_atom_sites_solution_hydrogens geom
_atom_sites_solution_primary direct
_atom_sites_solution_secondary difmap
_audit_creation_method SHELXL-97
_cell_angle_alpha 87.754(3)
_cell_angle_beta 89.692(3)
_cell_angle_gamma 84.740(3)
_cell_formula_units_Z 2
_cell_length_a 4.7577(2)
_cell_length_b 5.8248(3)
_cell_length_c 26.9737(13)
_cell_measurement_reflns_used 5080
_cell_measurement_temperature 296(2)
_cell_measurement_theta_max 28.28
_cell_measurement_theta_min 3.02
_cell_volume 743.79(6)
_computing_cell_refinement 'Bruker SMART'
_computing_data_collection 'Bruker SMART'
_computing_data_reduction 'Bruker SAINT'
_computing_molecular_graphics 'Bruker SHELXTL'
_computing_publication_material 'Bruker SHELXTL'
_computing_structure_refinement 'SHELXL-97 (Sheldrick, 1997)'
_computing_structure_solution 'SHELXS-97 (Sheldrick, 1990)'
_diffrn_ambient_temperature 296(2)
_diffrn_measured_fraction_theta_full 0.972
_diffrn_measured_fraction_theta_max 0.972
_diffrn_measurement_device_type 'CCD area detector'
_diffrn_measurement_method 'phi and omega scans'
_diffrn_radiation_monochromator graphite
_diffrn_radiation_source 'fine-focus sealed tube'
_diffrn_radiation_type MoK\a
_diffrn_radiation_wavelength 0.71073
_diffrn_reflns_av_R_equivalents 0.0652
_diffrn_reflns_av_sigmaI/netI 0.0428
_diffrn_reflns_limit_h_max 5
_diffrn_reflns_limit_h_min -5
_diffrn_reflns_limit_k_max 7
_diffrn_reflns_limit_k_min -7
_diffrn_reflns_limit_l_max 28
_diffrn_reflns_limit_l_min -32
_diffrn_reflns_number 7186
_diffrn_reflns_theta_full 25.50
_diffrn_reflns_theta_max 25.50
_diffrn_reflns_theta_min 0.76
_exptl_absorpt_coefficient_mu 0.937
_exptl_absorpt_correction_type none
_exptl_crystal_colour colorless
_exptl_crystal_density_diffrn 1.711
_exptl_crystal_density_method 'not measured'
_exptl_crystal_description block
_exptl_crystal_F_000 394
_exptl_crystal_size_max 0.21
_exptl_crystal_size_mid 0.18
_exptl_crystal_size_min 0.16
_refine_diff_density_max 0.673
_refine_diff_density_min -0.412
_refine_diff_density_rms 0.097
_refine_ls_extinction_method none
_refine_ls_goodness_of_fit_ref 1.245
_refine_ls_hydrogen_treatment mixed
_refine_ls_matrix_type full
_refine_ls_number_parameters 235
_refine_ls_number_reflns 2686
_refine_ls_number_restraints 0
_refine_ls_restrained_S_all 1.245
_refine_ls_R_factor_all 0.0466
_refine_ls_R_factor_gt 0.0433
_refine_ls_shift/su_max 0.000
_refine_ls_shift/su_mean 0.000
_refine_ls_structure_factor_coef Fsqd
_refine_ls_weighting_details 'calc w=1/[\s^2^(Fo^2^)+(0.0388P)^2^+2.3082P] where P=(Fo^2^+2Fc^2^)/3'
_refine_ls_weighting_scheme calc
_refine_ls_wR_factor_gt 0.1448
_refine_ls_wR_factor_ref 0.1461
_reflns_number_gt 2422
_reflns_number_total 2686
_reflns_threshold_expression >2sigma(I)
_cod_data_source_file JSSC-2011-184-1726.cif
_cod_data_source_block mn27dia_0m
_cod_depositor_comments
;
The following automatic conversions were performed:

data item '_symmetry_cell_setting' value 'Triclinic' was changed to
'triclinic' in accordance with the built-in table derived from the
CIF Core dictionary named 'cif_core.dic' version 2.4.5 last updated
on 2014-11-21.

Automatic conversion script
Id: cif_fix_values 8369 2020-08-20 11:38:08Z andrius 
;
_cod_original_sg_symbol_H-M ' P-1'
_cod_database_code 1563225

loop_
_symmetry_equiv_pos_as_xyz
'x, y, z'
'-x, -y, -z'

loop_
_atom_site_label
_atom_site_type_symbol
_atom_site_fract_x
_atom_site_fract_y
_atom_site_fract_z
_atom_site_U_iso_or_equiv
_atom_site_adp_type
_atom_site_occupancy
_atom_site_symmetry_multiplicity
_atom_site_calc_flag
_atom_site_refinement_flags
_atom_site_disorder_assembly
_atom_site_disorder_group
C1 C 0.8389(9) 0.7126(7) 0.09586(15) 0.0238(9) Uani 1 1 d . . .
C2 C 0.6619(9) 0.6966(8) 0.14236(15) 0.0275(9) Uani 1 1 d . . .
H2A H 0.5583 0.5609 0.1418 0.033 Uiso 1 1 calc R . .
H2B H 0.7838 0.6815 0.1712 0.033 Uiso 1 1 calc R . .
C3 C 0.2977(9) 0.9108(8) 0.18672(15) 0.0253(9) Uani 1 1 d . . .
C4 C 0.2935(9) 0.7452(8) 0.22403(15) 0.0269(9) Uani 1 1 d . . .
H4 H 0.4168 0.6120 0.2231 0.032 Uiso 1 1 calc R . .
C5 C 0.1006(9) 0.7769(7) 0.26424(15) 0.0230(9) Uani 1 1 d . . .
C6 C -0.0858(9) 0.9784(8) 0.26495(15) 0.0259(9) Uani 1 1 d . . .
C7 C -0.0725(10) 1.1469(8) 0.22592(17) 0.0337(11) Uani 1 1 d . . .
H7 H -0.1931 1.2818 0.2263 0.040 Uiso 1 1 calc R . .
C8 C 0.1145(10) 1.1144(8) 0.18773(16) 0.0323(10) Uani 1 1 d . . .
H8A H 0.1208 1.2268 0.1624 0.039 Uiso 1 1 calc R . .
C9 C -0.2840(10) 1.0046(8) 0.30476(16) 0.0312(10) Uani 1 1 d . . .
H9A H -0.4109 1.1357 0.3053 0.037 Uiso 1 1 calc R . .
C10 C -0.2892(9) 0.8396(8) 0.34188(16) 0.0270(9) Uani 1 1 d . . .
H10 H -0.4199 0.8583 0.3675 0.032 Uiso 1 1 calc R . .
C11 C -0.0976(9) 0.6410(8) 0.34156(15) 0.0246(9) Uani 1 1 d . . .
C12 C 0.0941(9) 0.6071(8) 0.30383(16) 0.0279(10) Uani 1 1 d . . .
H12 H 0.2190 0.4746 0.3040 0.033 Uiso 1 1 calc R . .
C13 C 0.0850(9) 0.3022(8) 0.38916(16) 0.0264(9) Uani 1 1 d . . .
H13A H 0.2627 0.3592 0.3980 0.032 Uiso 1 1 calc R . .
H13B H 0.1133 0.2171 0.3591 0.032 Uiso 1 1 calc R . .
C14 C -0.0132(8) 0.1458(7) 0.43084(14) 0.0206(8) Uani 1 1 d . . .
H3A H -0.302(14) -0.433(12) 0.464(2) 0.06(2) Uiso 1 1 d . . .
H8B H 1.245(15) 0.640(13) 0.036(3) 0.07(2) Uiso 1 1 d . . .
H9B H 1.372(14) 1.082(12) 0.070(2) 0.06(2) Uiso 1 1 d . . .
Mn1 Mn -0.5000 0.0000 0.5000 0.0194(2) Uani 1 2 d S . .
Mn2 Mn 1.0000 1.0000 0.0000 0.0233(3) Uani 1 2 d S . .
O1 O 0.7649(6) 0.8685(6) 0.06340(11) 0.0302(7) Uani 1 1 d . . .
O2 O 1.0481(7) 0.5673(6) 0.09313(11) 0.0334(8) Uani 1 1 d . . .
O3 O -0.2620(7) -0.3203(6) 0.47942(13) 0.0323(7) Uani 1 1 d . . .
H3 H -0.1078 -0.2919 0.4682 0.048 Uiso 1 1 calc R . .
O4 O -0.8414(6) -0.0222(5) 0.44435(10) 0.0250(6) Uani 1 1 d . . .
O5 O -0.2565(6) 0.1911(5) 0.44808(11) 0.0265(7) Uani 1 1 d . . .
O6 O -0.1248(7) 0.4900(6) 0.38129(11) 0.0349(8) Uani 1 1 d . . .
O7 O 0.4693(6) 0.8973(6) 0.14570(11) 0.0304(7) Uani 1 1 d . . .
O8 O 1.2679(7) 0.6845(6) 0.00411(14) 0.0340(8) Uani 1 1 d . . .
H8 H 1.4321 0.7120 -0.0006 0.051 Uiso 1 1 calc R . .
O9 O 1.2689(7) 1.1616(6) 0.05207(12) 0.0309(7) Uani 1 1 d . . .
H9 H 1.1750 1.2656 0.0659 0.046 Uiso 1 1 calc R . .

loop_
_atom_site_aniso_label
_atom_site_aniso_U_11
_atom_site_aniso_U_22
_atom_site_aniso_U_33
_atom_site_aniso_U_23
_atom_site_aniso_U_13
_atom_site_aniso_U_12
C1 0.021(2) 0.029(2) 0.022(2) 0.0002(17) 0.0018(16) -0.0030(17)
C2 0.026(2) 0.031(2) 0.023(2) 0.0067(17) 0.0034(17) 0.0022(18)
C3 0.023(2) 0.032(2) 0.020(2) 0.0030(17) 0.0040(16) -0.0023(17)
C4 0.023(2) 0.029(2) 0.026(2) 0.0042(17) 0.0063(17) 0.0065(18)
C5 0.021(2) 0.025(2) 0.022(2) 0.0015(16) 0.0020(16) -0.0016(17)
C6 0.025(2) 0.029(2) 0.022(2) 0.0010(17) 0.0030(17) 0.0025(18)
C7 0.037(3) 0.031(3) 0.031(2) 0.0043(19) 0.007(2) 0.009(2)
C8 0.039(3) 0.030(3) 0.025(2) 0.0093(18) 0.0059(19) 0.004(2)
C9 0.029(2) 0.030(2) 0.032(2) 0.0018(18) 0.0064(19) 0.0104(19)
C10 0.023(2) 0.032(2) 0.025(2) 0.0008(17) 0.0085(17) 0.0014(18)
C11 0.024(2) 0.028(2) 0.021(2) 0.0040(16) 0.0033(16) -0.0015(17)
C12 0.025(2) 0.027(2) 0.029(2) 0.0059(18) 0.0063(18) 0.0051(18)
C13 0.019(2) 0.031(2) 0.027(2) 0.0061(17) 0.0054(17) 0.0014(17)
C14 0.021(2) 0.024(2) 0.0179(19) -0.0011(15) 0.0011(15) -0.0044(16)
Mn1 0.0155(4) 0.0202(5) 0.0219(5) 0.0023(3) 0.0045(3) 0.0003(3)
Mn2 0.0195(5) 0.0245(5) 0.0247(5) 0.0033(3) 0.0055(3) 0.0026(4)
O1 0.0226(15) 0.0384(19) 0.0274(16) 0.0097(13) 0.0076(12) 0.0050(13)
O2 0.0338(18) 0.0321(18) 0.0317(17) 0.0029(13) 0.0079(14) 0.0092(14)
O3 0.0283(17) 0.0278(18) 0.0404(19) -0.0082(15) 0.0064(14) 0.0019(14)
O4 0.0204(15) 0.0274(16) 0.0265(15) 0.0018(12) -0.0007(11) 0.0003(12)
O5 0.0236(15) 0.0275(16) 0.0275(16) 0.0056(12) 0.0082(12) -0.0012(12)
O6 0.0342(18) 0.0371(19) 0.0302(17) 0.0126(14) 0.0162(14) 0.0079(14)
O7 0.0298(17) 0.0333(18) 0.0256(16) 0.0079(13) 0.0103(13) 0.0053(13)
O8 0.0244(16) 0.0283(18) 0.048(2) 0.0029(15) 0.0099(15) 0.0046(13)
O9 0.0289(17) 0.0314(19) 0.0305(17) -0.0001(14) -0.0006(14) 0.0071(14)

loop_
_atom_type_symbol
_atom_type_description
_atom_type_scat_dispersion_real
_atom_type_scat_dispersion_imag
_atom_type_scat_source
C C 0.0033 0.0016 'International Tables Vol C Tables 4.2.6.8 and 6.1.1.4'
H H 0.0000 0.0000 'International Tables Vol C Tables 4.2.6.8 and 6.1.1.4'
O O 0.0106 0.0060 'International Tables Vol C Tables 4.2.6.8 and 6.1.1.4'
Mn Mn 0.3368 0.7283 'International Tables Vol C Tables 4.2.6.8 and 6.1.1.4'

loop_
_geom_angle_atom_site_label_1
_geom_angle_atom_site_label_2
_geom_angle_atom_site_label_3
_geom_angle
_geom_angle_site_symmetry_1
_geom_angle_site_symmetry_3
O2 C1 O1 125.7(4) . .
O2 C1 C2 116.0(4) . .
O1 C1 C2 118.2(4) . .
O7 C2 C1 110.2(3) . .
C4 C3 O7 125.2(4) . .
C4 C3 C8 120.7(4) . .
O7 C3 C8 114.0(4) . .
C3 C4 C5 120.0(4) . .
C6 C5 C4 119.4(4) . .
C6 C5 C12 119.6(4) . .
C4 C5 C12 121.0(4) . .
C5 C6 C7 118.9(4) . .
C5 C6 C9 118.7(4) . .
C7 C6 C9 122.4(4) . .
C8 C7 C6 121.0(4) . .
C7 C8 C3 120.0(4) . .
C10 C9 C6 120.8(4) . .
C9 C10 C11 120.2(4) . .
C12 C11 O6 124.8(4) . .
C12 C11 C10 121.1(4) . .
O6 C11 C10 114.1(4) . .
C11 C12 C5 119.5(4) . .
O6 C13 C14 108.4(3) . .
O5 C14 O4 125.9(4) . 1_655
O5 C14 C13 118.0(4) . .
O4 C14 C13 116.1(3) 1_655 .
O5 Mn1 O5 180.000(1) . 2_456
O5 Mn1 O3 90.05(12) . .
O5 Mn1 O3 89.95(12) 2_456 .
O5 Mn1 O3 89.95(12) . 2_456
O5 Mn1 O3 90.05(12) 2_456 2_456
O3 Mn1 O3 180.00(17) . 2_456
O5 Mn1 O4 88.11(11) . 2_456
O5 Mn1 O4 91.89(11) 2_456 2_456
O3 Mn1 O4 85.39(12) . 2_456
O3 Mn1 O4 94.61(12) 2_456 2_456
O5 Mn1 O4 91.89(11) . .
O5 Mn1 O4 88.11(11) 2_456 .
O3 Mn1 O4 94.61(12) . .
O3 Mn1 O4 85.39(12) 2_456 .
O4 Mn1 O4 180.000(1) 2_456 .
O8 Mn2 O8 180.0(2) 2_775 .
O8 Mn2 O1 88.10(12) 2_775 2_775
O8 Mn2 O1 91.90(12) . 2_775
O8 Mn2 O1 91.90(12) 2_775 .
O8 Mn2 O1 88.10(12) . .
O1 Mn2 O1 180.00(10) 2_775 .
O8 Mn2 O9 91.65(13) 2_775 2_775
O8 Mn2 O9 88.35(13) . 2_775
O1 Mn2 O9 88.96(12) 2_775 2_775
O1 Mn2 O9 91.04(12) . 2_775
O8 Mn2 O9 88.35(13) 2_775 .
O8 Mn2 O9 91.65(13) . .
O1 Mn2 O9 91.04(12) 2_775 .
O1 Mn2 O9 88.96(12) . .
O9 Mn2 O9 180.00(13) 2_775 .
C1 O1 Mn2 130.0(3) . .
C14 O4 Mn1 123.8(3) 1_455 .
C14 O5 Mn1 131.0(3) . .
C11 O6 C13 119.0(3) . .
C3 O7 C2 117.1(3) . .

loop_
_geom_bond_atom_site_label_1
_geom_bond_atom_site_label_2
_geom_bond_distance
_geom_bond_site_symmetry_2
C1 O2 1.250(5) .
C1 O1 1.264(5) .
C1 C2 1.512(6) .
C2 O7 1.423(5) .
C3 C4 1.368(6) .
C3 O7 1.372(5) .
C3 C8 1.407(6) .
C4 C5 1.424(6) .
C5 C6 1.405(6) .
C5 C12 1.429(6) .
C6 C7 1.416(6) .
C6 C9 1.429(6) .
C7 C8 1.365(6) .
C9 C10 1.362(6) .
C10 C11 1.406(6) .
C11 C12 1.371(6) .
C11 O6 1.373(5) .
C13 O6 1.422(5) .
C13 C14 1.518(6) .
C14 O5 1.254(5) .
C14 O4 1.260(5) 1_655
Mn1 O5 2.154(3) .
Mn1 O5 2.154(3) 2_456
Mn1 O3 2.181(3) .
Mn1 O3 2.181(3) 2_456
Mn1 O4 2.233(3) 2_456
Mn1 O4 2.233(3) .
Mn2 O8 2.138(3) 2_775
Mn2 O8 2.138(3) .
Mn2 O1 2.190(3) 2_775
Mn2 O1 2.190(3) .
Mn2 O9 2.200(3) 2_775
Mn2 O9 2.200(3) .
O4 C14 1.260(5) 1_455
